data_4350305
loop_
_publ_author_name
'Chiotellis, Aris'
'Tsoukalas, Charalambos'
'Pelecanou, Maria'
'Papadopoulos, Apostolos'
'Raptopoulou, Catherine'
'Terzis, Aris'
'Pirmettis, Ioannis'
'Papadopoulos, Minas'
'Chiotellis, Efstratios'

_publ_section_title
;
 Synthesis and characterization of novel &quot;3 + 2&quot; oxorhenium
 complexes, ReO[SNO][NN].
;
_journal_issue 14
_journal_name_full 'Inorganic chemistry'
_journal_page_first 5635
_journal_page_last 5640
_journal_paper_doi 10.1021/ic0604260
_journal_volume 45
_journal_year 2006
_chemical_formula_sum 'C24 H30 N5 O5 Re S'
_chemical_formula_weight 686.79
_space_group_IT_number 15
_space_group_name_Hall '-A 2yab'
_space_group_name_H-M_alt 'A 1 2/n 1'
_symmetry_cell_setting monoclinic
_symmetry_space_group_name_H-M 'A 1 2/n 1'
_atom_sites_solution_hydrogens geom
_atom_sites_solution_primary direct
_atom_sites_solution_secondary difmap
_audit_creation_method SHELXL-97
_cell_angle_alpha 90.00
_cell_angle_beta 91.87(2)
_cell_angle_gamma 90.00
_cell_formula_units_Z 8
_cell_length_a 14.269(6)
_cell_length_b 10.548(5)
_cell_length_c 33.90(2)
_cell_measurement_reflns_used 25
_cell_measurement_temperature 298
_cell_measurement_theta_max 11.7
_cell_measurement_theta_min 5.4
_cell_volume 5100(4)
_computing_structure_refinement 'SHELXL-97 (Sheldrick, 1997)'
_computing_structure_solution 'SHELXS-86 (Sheldrick, 1986)'
_diffrn_ambient_temperature 298
_diffrn_measured_fraction_theta_full 0.997
_diffrn_measured_fraction_theta_max 0.997
_diffrn_measurement_device_type 'Crystal Logic Dual Goniometer'
_diffrn_measurement_method \q/2\q
_diffrn_radiation_monochromator graphite
_diffrn_radiation_source 'fine-focus sealed tube'
_diffrn_radiation_type MoK\a
_diffrn_radiation_wavelength 0.71073
_diffrn_reflns_av_R_equivalents 0.0350
_diffrn_reflns_av_sigmaI/netI 0.0510
_diffrn_reflns_limit_h_max 16
_diffrn_reflns_limit_h_min -16
_diffrn_reflns_limit_k_max 0
_diffrn_reflns_limit_k_min -12
_diffrn_reflns_limit_l_max 40
_diffrn_reflns_limit_l_min 0
_diffrn_reflns_number 4567
_diffrn_reflns_theta_full 25.00
_diffrn_reflns_theta_max 25.00
_diffrn_reflns_theta_min 2.02
_diffrn_standards_decay_% 2.9
_diffrn_standards_interval_count 97
_diffrn_standards_number 3
_exptl_absorpt_coefficient_mu 4.893
_exptl_absorpt_correction_T_max 1.00
_exptl_absorpt_correction_T_min 0.71
_exptl_absorpt_correction_type 'psi-scan empirical'
_exptl_crystal_colour red-orange
_exptl_crystal_density_diffrn 1.789
_exptl_crystal_density_method 'not measured'
_exptl_crystal_description parall
_exptl_crystal_F_000 2720
_exptl_crystal_size_max 0.30
_exptl_crystal_size_mid 0.15
_exptl_crystal_size_min 0.06
_refine_diff_density_max 0.973
_refine_diff_density_min -0.993
_refine_diff_density_rms 0.142
_refine_ls_extinction_method none
_refine_ls_goodness_of_fit_ref 1.092
_refine_ls_hydrogen_treatment mixed
_refine_ls_matrix_type full
_refine_ls_number_parameters 433
_refine_ls_number_reflns 4483
_refine_ls_number_restraints 0
_refine_ls_restrained_S_all 1.092
_refine_ls_R_factor_all 0.0491
_refine_ls_R_factor_gt 0.0379
_refine_ls_shift/su_max 0.004
_refine_ls_shift/su_mean 0.000
_refine_ls_structure_factor_coef Fsqd
_refine_ls_weighting_details 'calc w=1/[\s^2^(Fo^2^)+(0.0351P)^2^+42.3167P] where P=(Fo^2^+2Fc^2^)/3'
_refine_ls_weighting_scheme calc
_refine_ls_wR_factor_gt 0.0928
_refine_ls_wR_factor_ref 0.1022
_reflns_number_gt 3739
_reflns_number_total 4483
_reflns_threshold_expression >2sigma(I)
_cod_data_source_file ic0604260si20060313_102009.cif
_cod_data_source_block COMPOUND_5
_cod_original_cell_volume 5099(4)
_cod_original_sg_symbol_H-M A2/n
_cod_database_code 4350305

loop_
_symmetry_equiv_pos_as_xyz
'x, y, z'
'-x+1/2, y, -z+1/2'
'x, y+1/2, z+1/2'
'-x+1/2, y+1/2, -z+1'
'-x, -y, -z'
'x-1/2, -y, z-1/2'
'-x, -y+1/2, -z+1/2'
'x-1/2, -y+1/2, z'

loop_
_atom_site_label
_atom_site_type_symbol
_atom_site_fract_x
_atom_site_fract_y
_atom_site_fract_z
_atom_site_U_iso_or_equiv
_atom_site_adp_type
_atom_site_occupancy
_atom_site_symmetry_multiplicity
_atom_site_calc_flag
_atom_site_refinement_flags
Re1 Re 0.401835(17) 0.53499(2) 0.649431(8) 0.03203(11) Uani 1 1 d .
S S 0.27096(12) 0.62054(19) 0.67692(6) 0.0466(4) Uani 1 1 d .
O1 O 0.3979(4) 0.5894(6) 0.60312(15) 0.0497(13) Uani 1 1 d .
O2 O 0.5333(3) 0.4551(5) 0.65382(17) 0.0441(12) Uani 1 1 d .
N1 N 0.4689(4) 0.6620(6) 0.68209(17) 0.0393(13) Uani 1 1 d .
N2 N 0.3909(4) 0.4001(6) 0.70169(17) 0.0360(12) Uani 1 1 d .
N3 N 0.3385(4) 0.3635(5) 0.62901(17) 0.0351(12) Uani 1 1 d .
O3 O 0.6820(4) 0.4905(6) 0.6697(2) 0.0618(16) Uani 1 1 d .
O4 O 0.4736(5) 0.8513(6) 0.71387(18) 0.0645(16) Uani 1 1 d .
O5 O -0.2608(4) 0.3816(5) 0.52566(16) 0.0522(13) Uani 1 1 d .
N4 N 0.0532(4) 0.4681(6) 0.59303(17) 0.0360(13) Uani 1 1 d .
N5 N -0.1460(4) 0.4967(5) 0.57978(16) 0.0317(12) Uani 1 1 d .
C1 C 0.3246(7) 0.7594(9) 0.7005(3) 0.055(2) Uani 1 1 d .
C2 C 0.4296(6) 0.7626(7) 0.6998(2) 0.0458(17) Uani 1 1 d .
C3 C 0.5716(5) 0.6532(8) 0.6831(3) 0.0485(19) Uani 1 1 d .
C4 C 0.6003(5) 0.5257(7) 0.6678(2) 0.0427(17) Uani 1 1 d .
C5 C 0.4133(6) 0.4284(9) 0.7386(2) 0.0486(19) Uani 1 1 d .
C6 C 0.4046(6) 0.3416(11) 0.7688(3) 0.062(2) Uani 1 1 d .
C7 C 0.3733(6) 0.2214(11) 0.7601(3) 0.069(3) Uani 1 1 d .
C8 C 0.3495(6) 0.1905(9) 0.7215(3) 0.061(3) Uani 1 1 d .
C9 C 0.3574(4) 0.2840(7) 0.6930(2) 0.0393(16) Uani 1 1 d .
C10 C 0.3281(5) 0.2694(7) 0.6519(3) 0.0437(18) Uani 1 1 d .
C11 C 0.3065(5) 0.3485(8) 0.5872(2) 0.0476(18) Uani 1 1 d .
H11A H 0.2935 0.2598 0.5819 0.062(18) Uiso 1 1 calc R
H11B H 0.3561 0.3753 0.5702 0.062(18) Uiso 1 1 calc R
C12 C 0.2190(5) 0.4262(8) 0.5780(2) 0.0436(17) Uani 1 1 d .
C13 C 0.1379(5) 0.3969(9) 0.6039(3) 0.0457(17) Uani 1 1 d .
C14 C 0.0049(5) 0.4161(9) 0.5584(2) 0.0439(18) Uani 1 1 d .
C15 C -0.0804(5) 0.4941(9) 0.5472(2) 0.0438(17) Uani 1 1 d .
C16 C -0.0972(5) 0.5486(8) 0.6148(2) 0.0410(16) Uani 1 1 d .
C17 C -0.0119(5) 0.4716(9) 0.6254(2) 0.0418(17) Uani 1 1 d .
C18 C -0.2349(5) 0.5520(6) 0.5697(2) 0.0336(14) Uani 1 1 d .
C19 C -0.2944(5) 0.4909(7) 0.5414(2) 0.0419(16) Uani 1 1 d .
C20 C -0.3799(6) 0.5418(10) 0.5313(3) 0.061(2) Uani 1 1 d .
C21 C -0.4101(6) 0.6539(10) 0.5491(4) 0.073(3) Uani 1 1 d .
C22 C -0.3555(7) 0.7116(9) 0.5772(3) 0.061(2) Uani 1 1 d .
C23 C -0.2673(5) 0.6617(7) 0.5875(2) 0.0433(17) Uani 1 1 d .
C24 C -0.3184(8) 0.3199(10) 0.4976(3) 0.059(2) Uiso 1 1 d .
H1A H 0.304(5) 0.823(8) 0.689(2) 0.04(2) Uiso 1 1 d .
H1B H 0.303(6) 0.761(8) 0.724(3) 0.05(2) Uiso 1 1 d .
H3A H 0.593(6) 0.733(10) 0.668(3) 0.06(3) Uiso 1 1 d .
H3B H 0.594(7) 0.664(10) 0.707(3) 0.07(3) Uiso 1 1 d .
H5 H 0.436(6) 0.506(8) 0.744(2) 0.05(2) Uiso 1 1 d .
H6 H 0.415(5) 0.370(8) 0.794(2) 0.04(2) Uiso 1 1 d .
H7 H 0.366(8) 0.169(12) 0.779(3) 0.10(4) Uiso 1 1 d .
H8 H 0.326(8) 0.125(12) 0.716(3) 0.08(4) Uiso 1 1 d .
H10 H 0.302(8) 0.200(12) 0.643(3) 0.10(4) Uiso 1 1 d .
H12A H 0.234(5) 0.531(6) 0.5809(19) 0.025(16) Uiso 1 1 d .
H12B H 0.208(5) 0.420(8) 0.553(2) 0.04(2) Uiso 1 1 d .
H13A H 0.125(5) 0.316(8) 0.603(2) 0.04(2) Uiso 1 1 d .
H13B H 0.149(7) 0.397(10) 0.632(3) 0.08(3) Uiso 1 1 d .
H14A H -0.012(7) 0.329(11) 0.562(3) 0.07(3) Uiso 1 1 d .
H14B H 0.042(6) 0.423(8) 0.539(2) 0.04(2) Uiso 1 1 d .
H15A H -0.057(6) 0.585(10) 0.541(3) 0.06(3) Uiso 1 1 d .
H15B H -0.110(7) 0.454(9) 0.527(3) 0.07(3) Uiso 1 1 d .
H16A H -0.140(4) 0.562(5) 0.6373(16) 0.007(12) Uiso 1 1 d .
H16B H -0.072(6) 0.627(8) 0.611(2) 0.05(2) Uiso 1 1 d .
H17A H -0.025(5) 0.385(7) 0.635(2) 0.032(18) Uiso 1 1 d .
H17B H 0.015(5) 0.488(7) 0.646(2) 0.030(19) Uiso 1 1 d .
H20 H -0.418(8) 0.498(11) 0.513(3) 0.09(4) Uiso 1 1 d .
H21 H -0.465(6) 0.681(9) 0.542(2) 0.06(2) Uiso 1 1 d .
H22 H -0.367(6) 0.782(9) 0.588(2) 0.05(2) Uiso 1 1 d .
H23 H -0.233(4) 0.702(6) 0.6075(19) 0.020(15) Uiso 1 1 d .
H24A H -0.372(6) 0.302(8) 0.509(2) 0.04(2) Uiso 1 1 d .
H24B H -0.283(5) 0.273(7) 0.4903(19) 0.027(17) Uiso 1 1 d .
H24C H -0.333(7) 0.387(11) 0.473(3) 0.08(3) Uiso 1 1 d .

loop_
_atom_site_aniso_label
_atom_site_aniso_U_11
_atom_site_aniso_U_22
_atom_site_aniso_U_33
_atom_site_aniso_U_23
_atom_site_aniso_U_13
_atom_site_aniso_U_12
Re1 0.02728(16) 0.02938(16) 0.03918(17) 0.00117(11) -0.00294(10) -0.00050(10)
S 0.0337(9) 0.0432(10) 0.0632(12) 0.0023(9) 0.0048(8) 0.0053(8)
O1 0.048(3) 0.053(3) 0.048(3) 0.001(3) -0.007(2) -0.006(3)
O2 0.023(2) 0.043(3) 0.066(3) 0.007(2) -0.002(2) 0.006(2)
N1 0.043(3) 0.035(3) 0.040(3) 0.001(3) 0.000(3) -0.001(3)
N2 0.023(3) 0.040(3) 0.046(3) 0.005(3) -0.001(2) 0.002(2)
N3 0.024(3) 0.036(3) 0.045(3) -0.005(3) -0.008(2) 0.001(2)
O3 0.031(3) 0.069(4) 0.085(4) 0.017(3) -0.003(3) 0.002(3)
O4 0.081(4) 0.050(3) 0.062(4) -0.010(3) -0.004(3) -0.016(3)
O5 0.055(3) 0.046(3) 0.054(3) -0.011(3) -0.022(3) 0.004(3)
N4 0.026(3) 0.042(3) 0.040(3) 0.006(3) -0.003(2) -0.003(2)
N5 0.027(3) 0.033(3) 0.034(3) 0.001(2) -0.005(2) 0.001(2)
C1 0.062(5) 0.052(5) 0.050(5) -0.001(4) 0.009(4) 0.004(4)
C2 0.059(5) 0.037(4) 0.042(4) 0.005(3) -0.002(3) -0.005(4)
C3 0.035(4) 0.047(4) 0.062(5) -0.004(4) -0.006(4) -0.014(3)
C4 0.035(4) 0.043(4) 0.050(4) 0.016(3) 0.003(3) 0.000(3)
C5 0.048(4) 0.056(5) 0.042(4) 0.005(4) -0.003(3) -0.001(4)
C6 0.055(5) 0.085(7) 0.045(5) 0.017(5) 0.000(4) 0.009(5)
C7 0.047(5) 0.077(7) 0.084(7) 0.046(6) 0.004(5) 0.005(5)
C8 0.041(4) 0.048(5) 0.094(8) 0.031(5) 0.002(4) -0.007(4)
C9 0.024(3) 0.037(4) 0.057(4) 0.010(3) -0.003(3) 0.005(3)
C10 0.025(3) 0.036(4) 0.070(5) -0.008(4) -0.004(3) 0.005(3)
C11 0.035(4) 0.055(5) 0.053(4) -0.011(4) -0.004(3) 0.001(3)
C12 0.033(4) 0.057(5) 0.040(4) -0.008(4) -0.009(3) 0.003(3)
C13 0.031(4) 0.052(5) 0.053(5) 0.007(4) -0.008(3) 0.000(4)
C14 0.028(3) 0.067(6) 0.036(4) 0.001(4) -0.002(3) 0.006(4)
C15 0.037(4) 0.058(5) 0.035(4) 0.005(4) -0.006(3) 0.007(4)
C16 0.039(4) 0.046(4) 0.038(4) -0.005(3) -0.003(3) -0.005(3)
C17 0.036(4) 0.060(5) 0.029(4) 0.004(3) -0.010(3) 0.002(3)
C18 0.030(3) 0.033(3) 0.038(4) 0.008(3) -0.001(3) -0.002(3)
C19 0.035(4) 0.035(4) 0.055(4) 0.005(3) -0.006(3) -0.002(3)
C20 0.042(5) 0.070(6) 0.069(6) 0.004(5) -0.020(4) 0.000(4)
C21 0.034(5) 0.071(6) 0.112(9) 0.003(6) -0.007(5) 0.016(4)
C22 0.060(5) 0.045(5) 0.077(6) -0.004(5) 0.010(5) 0.017(4)
C23 0.045(4) 0.036(4) 0.049(4) -0.006(3) 0.004(3) 0.000(3)

loop_
_atom_type_symbol
_atom_type_description
_atom_type_scat_dispersion_real
_atom_type_scat_dispersion_imag
_atom_type_scat_source
C C 0.0033 0.0016 'International Tables Vol C Tables 4.2.6.8 and 6.1.1.4'
H H 0.0000 0.0000 'International Tables Vol C Tables 4.2.6.8 and 6.1.1.4'
N N 0.0061 0.0033 'International Tables Vol C Tables 4.2.6.8 and 6.1.1.4'
O O 0.0106 0.0060 'International Tables Vol C Tables 4.2.6.8 and 6.1.1.4'
S S 0.1246 0.1234 'International Tables Vol C Tables 4.2.6.8 and 6.1.1.4'
Re Re -1.0185 7.2310 'International Tables Vol C Tables 4.2.6.8 and 6.1.1.4'

loop_
_geom_angle_atom_site_label_1
_geom_angle_atom_site_label_2
_geom_angle_atom_site_label_3
_geom_angle
O1 Re1 N1 107.2(3)
O1 Re1 O2 102.2(2)
N1 Re1 O2 79.2(2)
O1 Re1 N3 89.2(3)
N1 Re1 N3 163.0(2)
O2 Re1 N3 93.0(2)
O1 Re1 N2 160.5(3)
N1 Re1 N2 91.8(2)
O2 Re1 N2 76.9(2)
N3 Re1 N2 71.5(2)
O1 Re1 S 104.1(2)
N1 Re1 S 83.73(18)
O2 Re1 S 151.93(17)
N3 Re1 S 97.08(16)
N2 Re1 S 81.54(15)
C1 S Re1 99.1(3)
C4 O2 Re1 116.9(5)
C2 N1 C3 117.9(6)
C2 N1 Re1 125.8(5)
C3 N1 Re1 115.9(5)
C5 N2 C9 119.2(7)
C5 N2 Re1 125.2(6)
C9 N2 Re1 115.6(5)
C10 N3 C11 117.5(6)
C10 N3 Re1 121.4(5)
C11 N3 Re1 121.1(5)
C19 O5 C24 117.0(7)
C14 N4 C13 112.1(6)
C14 N4 C17 108.6(6)
C13 N4 C17 111.4(6)
C18 N5 C16 115.9(6)
C18 N5 C15 114.2(5)
C16 N5 C15 108.7(6)
C2 C1 S 114.6(6)
O4 C2 N1 124.2(8)
O4 C2 C1 121.0(8)
N1 C2 C1 114.8(7)
N1 C3 C4 109.4(6)
O3 C4 O2 122.5(8)
O3 C4 C3 121.6(7)
O2 C4 C3 115.9(6)
N2 C5 C6 121.9(9)
C7 C6 C5 119.4(10)
C6 C7 C8 119.3(9)
C7 C8 C9 117.9(10)
N2 C9 C8 122.2(8)
N2 C9 C10 113.3(6)
C8 C9 C10 124.4(8)
N3 C10 C9 117.9(7)
N3 C11 C12 111.3(6)
C13 C12 C11 114.4(7)
N4 C13 C12 113.2(7)
N4 C14 C15 110.9(7)
N5 C15 C14 110.3(6)
N5 C16 C17 110.7(6)
N4 C17 C16 111.5(6)
C23 C18 C19 118.1(7)
C23 C18 N5 122.8(6)
C19 C18 N5 119.0(6)
O5 C19 C20 123.8(8)
O5 C19 C18 116.1(6)
C20 C19 C18 120.1(8)
C19 C20 C21 120.6(9)
C22 C21 C20 120.2(8)
C21 C22 C23 119.8(9)
C18 C23 C22 121.0(8)

loop_
_geom_bond_atom_site_label_1
_geom_bond_atom_site_label_2
_geom_bond_distance
Re1 O1 1.670(5)
Re1 N1 1.967(6)
Re1 O2 2.058(5)
Re1 N3 2.127(6)
Re1 N2 2.281(6)
Re1 S 2.299(2)
S C1 1.825(10)
O2 C4 1.291(9)
N1 C2 1.350(10)
N1 C3 1.468(10)
N2 C5 1.317(10)
N2 C9 1.343(9)
N3 C10 1.272(10)
N3 C11 1.482(9)
O3 C4 1.223(9)
O4 C2 1.215(9)
O5 C19 1.364(9)
O5 C24 1.399(11)
N4 C14 1.449(10)
N4 C13 1.459(9)
N4 C17 1.461(9)
N5 C18 1.428(8)
N5 C16 1.463(9)
N5 C15 1.472(9)
C1 C2 1.499(12)
C3 C4 1.503(11)
C5 C6 1.380(12)
C6 C7 1.373(15)
C7 C8 1.381(16)
C8 C9 1.386(11)
C9 C10 1.450(11)
C11 C12 1.517(10)
C12 C13 1.505(11)
C14 C15 1.507(10)
C16 C17 1.498(11)
C18 C23 1.390(10)
C18 C19 1.414(10)
C19 C20 1.366(11)
C20 C21 1.401(14)
C21 C22 1.356(15)
C22 C23 1.398(12)
